data_4117976
loop_
_publ_author_name
'Aakarsh Saxena'
'Bonnie Choi'
'Hon Wai Lam'

_publ_section_title
;
 Enantioselective Copper-Catalyzed Reductive Coupling of Alkenylazaarenes
 with Ketones
;
_journal_name_full 'Journal of the American Chemical Society'
_journal_page_first 8428
_journal_page_last 8431
_journal_paper_doi 10.1021/ja3036916
_journal_volume 134
_journal_year 2012
_chemical_absolute_configuration ad
_chemical_formula_moiety 'C20 H18 F3 N O'
_chemical_formula_sum 'C20 H18 F3 N O'
_chemical_formula_weight 345.35
_chemical_name_systematic
;
 ?
;
_space_group_IT_number 5
_symmetry_cell_setting monoclinic
_symmetry_space_group_name_Hall 'I 2y'
_symmetry_space_group_name_H-M 'I 1 2 1'
_atom_sites_solution_hydrogens difmap
_atom_sites_solution_primary direct
_atom_sites_solution_secondary difmap
_audit_creation_method SHELXL-97
_cell_angle_alpha 90.00
_cell_angle_beta 104.722(2)
_cell_angle_gamma 90.00
_cell_formula_units_Z 8
_cell_length_a 24.3724(3)
_cell_length_b 5.72220(10)
_cell_length_c 24.8875(4)
_cell_measurement_reflns_used 128418
_cell_measurement_temperature 120(2)
_cell_measurement_theta_max 74.4846
_cell_measurement_theta_min 2.9359
_cell_volume 3356.96(9)
_computing_cell_refinement CrysAlisPro
_computing_data_collection 'CrysAlisPro (Agilent Technologies, 2011)'
_computing_data_reduction CrysAlisPro
_computing_molecular_graphics 'ORTEP3 for Windows (Farrugia, 1997)'
_computing_publication_material 'SHELXTL and local programs'
_computing_structure_refinement SHELXTL
_computing_structure_solution 'SHELXTL (Sheldrick, 2008)'
_diffrn_ambient_temperature 120(2)
_diffrn_detector_area_resol_mean 10.3147
_diffrn_measured_fraction_theta_full 0.991
_diffrn_measured_fraction_theta_max 0.991
_diffrn_measurement_device_type 'Agilent Technologies SuperNova'
_diffrn_measurement_method '\w scans'
_diffrn_radiation_monochromator 'mirror optics'
_diffrn_radiation_source microsource
_diffrn_radiation_type CuK\a
_diffrn_radiation_wavelength 1.54178
_diffrn_reflns_av_R_equivalents 0.0661
_diffrn_reflns_av_sigmaI/netI 0.0134
_diffrn_reflns_limit_h_max 30
_diffrn_reflns_limit_h_min -30
_diffrn_reflns_limit_k_max 6
_diffrn_reflns_limit_k_min -6
_diffrn_reflns_limit_l_max 31
_diffrn_reflns_limit_l_min -31
_diffrn_reflns_number 196138
_diffrn_reflns_theta_full 74.65
_diffrn_reflns_theta_max 74.65
_diffrn_reflns_theta_min 2.94
_exptl_absorpt_coefficient_mu 0.901
_exptl_absorpt_correction_T_max 0.9479
_exptl_absorpt_correction_T_min 0.7626
_exptl_absorpt_correction_type analytical
_exptl_absorpt_process_details
;
CrysAlisPro, Agilent Technologies,
Version 1.171.35.19 (release 27-10-2011 CrysAlis171 .NET)
(compiled Oct 27 2011,15:02:11)
Analytical numeric absorption correction using a multifaceted crystal
            model based on expressions derived by R.C. Clark & J.S. Reid.
(Clark, R. C. & Reid, J. S. (1995). Acta Cryst. A51, 887-897)
;
_exptl_crystal_colour colourless
_exptl_crystal_density_diffrn 1.367
_exptl_crystal_description rod
_exptl_crystal_F_000 1440
_exptl_crystal_size_max 0.32
_exptl_crystal_size_mid 0.11
_exptl_crystal_size_min 0.06
_refine_diff_density_max 0.168
_refine_diff_density_min -0.176
_refine_diff_density_rms 0.032
_refine_ls_abs_structure_details 'Flack H D (1983), Acta Cryst. A39, 876-881, 2941 Friedel pairs'
_refine_ls_abs_structure_Flack -0.01(11)
_refine_ls_extinction_method none
_refine_ls_goodness_of_fit_ref 1.064
_refine_ls_hydrogen_treatment mixed
_refine_ls_matrix_type full
_refine_ls_number_parameters 520
_refine_ls_number_reflns 6707
_refine_ls_number_restraints 1
_refine_ls_restrained_S_all 1.064
_refine_ls_R_factor_all 0.0393
_refine_ls_R_factor_gt 0.0387
_refine_ls_shift/su_max 0.001
_refine_ls_shift/su_mean 0.000
_refine_ls_structure_factor_coef Fsqd
_refine_ls_weighting_details 'calc w=1/[\s^2^(Fo^2^)+(0.0706P)^2^+1.1748P] where P=(Fo^2^+2Fc^2^)/3'
_refine_ls_weighting_scheme calc
_refine_ls_wR_factor_gt 0.1053
_refine_ls_wR_factor_ref 0.1061
_reflns_number_gt 6592
_reflns_number_total 6707
_reflns_threshold_expression I>2\s(I)
_cod_data_source_file ja3036916_si_005.cif
_cod_data_source_block hl1014
_cod_original_cell_volume 3356.95(9)
_cod_original_sg_symbol_H-M 'I 2'
_cod_database_code 4117976

loop_
_symmetry_equiv_pos_as_xyz
'x, y, z'
'-x, y, -z'
'x+1/2, y+1/2, z+1/2'
'-x+1/2, y+1/2, -z+1/2'

loop_
_atom_site_label
_atom_site_type_symbol
_atom_site_fract_x
_atom_site_fract_y
_atom_site_fract_z
_atom_site_U_iso_or_equiv
_atom_site_adp_type
_atom_site_occupancy
_atom_site_symmetry_multiplicity
_atom_site_calc_flag
_atom_site_refinement_flags
_atom_site_disorder_assembly
_atom_site_disorder_group
F1 F 0.0391(4) 0.175(2) 0.0650(4) 0.069(2) Uani 0.57(3) 1 d P A 1
F2 F -0.0335(2) 0.1345(19) 0.0974(2) 0.0674(18) Uani 0.57(3) 1 d P A 1
F3 F -0.0183(4) 0.4489(14) 0.0650(3) 0.0690(18) Uani 0.57(3) 1 d P A 1
F1' F 0.0426(5) 0.224(3) 0.0606(6) 0.082(3) Uani 0.43(3) 1 d P A 2
F2' F -0.0159(10) 0.051(3) 0.0921(5) 0.108(5) Uani 0.43(3) 1 d P A 2
F3' F -0.0285(7) 0.414(3) 0.0662(4) 0.091(4) Uani 0.43(3) 1 d P A 2
O1 O 0.11957(5) 0.7778(2) 0.32523(5) 0.0327(2) Uani 1 1 d . . .
H1O H 0.1463(11) 0.825(5) 0.3560(11) 0.065(7) Uiso 1 1 d . . .
N1 N 0.21852(6) 0.7608(3) 0.40532(6) 0.0379(3) Uani 1 1 d . . .
C1 C 0.24997(8) 0.8241(4) 0.45702(7) 0.0445(4) Uani 1 1 d . . .
H1 H 0.2379 0.9549 0.4746 0.053 Uiso 1 1 calc R . .
C2 C 0.29751(8) 0.7092(4) 0.48440(7) 0.0453(5) Uani 1 1 d . . .
H2 H 0.3178 0.7589 0.5204 0.054 Uiso 1 1 calc R . .
C3 C 0.31667(7) 0.5162(4) 0.45935(6) 0.0376(4) Uani 1 1 d . . .
C4 C 0.36670(8) 0.3882(5) 0.48505(7) 0.0508(5) Uani 1 1 d . . .
H4 H 0.3884 0.4328 0.5209 0.061 Uiso 1 1 calc R . .
C5 C 0.38373(8) 0.2044(5) 0.45915(8) 0.0539(6) Uani 1 1 d . . .
H5 H 0.4173 0.1220 0.4768 0.065 Uiso 1 1 calc R . .
C6 C 0.35190(7) 0.1344(4) 0.40601(7) 0.0458(4) Uani 1 1 d . . .
H6 H 0.3641 0.0052 0.3881 0.055 Uiso 1 1 calc R . .
C7 C 0.30348(6) 0.2523(3) 0.38025(6) 0.0348(3) Uani 1 1 d . . .
H7 H 0.2823 0.2029 0.3446 0.042 Uiso 1 1 calc R . .
C8 C 0.28450(6) 0.4456(3) 0.40567(6) 0.0304(3) Uani 1 1 d . . .
C9 C 0.23471(6) 0.5784(3) 0.38068(6) 0.0294(3) Uani 1 1 d . . .
C10 C 0.19936(6) 0.5240(3) 0.32214(5) 0.0272(3) Uani 1 1 d . . .
H10 H 0.2078 0.3596 0.3132 0.033 Uiso 1 1 calc R . .
C11 C 0.21869(7) 0.6858(4) 0.28149(6) 0.0366(4) Uani 1 1 d . . .
H11A H 0.2120 0.8487 0.2902 0.055 Uiso 1 1 calc R . .
H11B H 0.1972 0.6502 0.2435 0.055 Uiso 1 1 calc R . .
H11C H 0.2592 0.6620 0.2848 0.055 Uiso 1 1 calc R . .
C12 C 0.13437(6) 0.5428(3) 0.31638(6) 0.0264(3) Uani 1 1 d . . .
C13 C 0.11645(7) 0.3822(3) 0.35822(6) 0.0333(3) Uani 1 1 d . . .
H13A H 0.1375 0.4246 0.3960 0.050 Uiso 1 1 calc R . .
H13B H 0.1248 0.2195 0.3508 0.050 Uiso 1 1 calc R . .
H13C H 0.0757 0.3997 0.3546 0.050 Uiso 1 1 calc R . .
C14 C 0.10186(6) 0.4727(3) 0.25773(6) 0.0261(3) Uani 1 1 d . . .
C15 C 0.11080(6) 0.2558(3) 0.23557(6) 0.0291(3) Uani 1 1 d . . .
H15 H 0.1375 0.1504 0.2574 0.035 Uiso 1 1 calc R . .
C16 C 0.08135(6) 0.1916(3) 0.18230(6) 0.0304(3) Uani 1 1 d . . .
H16 H 0.0886 0.0453 0.1674 0.037 Uiso 1 1 calc R . .
C17 C 0.04104(6) 0.3436(3) 0.15070(6) 0.0307(3) Uani 1 1 d . A .
C18 C 0.03102(6) 0.5574(3) 0.17221(6) 0.0322(3) Uani 1 1 d . . .
H18 H 0.0034 0.6603 0.1508 0.039 Uiso 1 1 calc R . .
C19 C 0.06151(6) 0.6219(3) 0.22539(6) 0.0306(3) Uani 1 1 d . . .
H19 H 0.0547 0.7697 0.2398 0.037 Uiso 1 1 calc R . .
C20 C 0.00846(7) 0.2685(4) 0.09392(7) 0.0394(4) Uani 1 1 d . . .
F51 F 0.43259(14) 0.3599(11) 0.98255(13) 0.0788(18) Uani 0.654(10) 1 d P B 1
F52 F 0.38878(16) 0.3928(10) 1.04460(19) 0.091(2) Uani 0.654(10) 1 d P B 1
F53 F 0.43618(16) 0.6722(5) 1.02733(17) 0.0771(14) Uani 0.654(10) 1 d P B 1
F51' F 0.4100(5) 0.2660(13) 0.9971(4) 0.102(4) Uani 0.346(10) 1 d P B 2
F53' F 0.44772(19) 0.583(2) 0.9929(6) 0.133(7) Uani 0.346(10) 1 d P B 2
F52' F 0.4029(5) 0.521(3) 1.0516(3) 0.126(6) Uani 0.346(10) 1 d P B 2
O51 O 0.18425(5) 1.0605(2) 0.86569(5) 0.0374(3) Uani 1 1 d . . .
H51O H 0.1475(11) 1.077(5) 0.8492(10) 0.058(7) Uiso 1 1 d . . .
N51 N 0.08221(5) 0.9674(3) 0.79124(6) 0.0323(3) Uani 1 1 d . . .
C51 C 0.03831(6) 1.0674(3) 0.75302(7) 0.0359(4) Uani 1 1 d . . .
H51 H 0.0213 1.2041 0.7633 0.043 Uiso 1 1 calc R . .
C52 C 0.01773(6) 0.9808(3) 0.70096(7) 0.0384(4) Uani 1 1 d . . .
H52 H -0.0138 1.0530 0.6761 0.046 Uiso 1 1 calc R . .
C53 C 0.04357(6) 0.7826(3) 0.68414(6) 0.0334(3) Uani 1 1 d . . .
C54 C 0.02524(7) 0.6861(4) 0.62993(7) 0.0442(4) Uani 1 1 d . . .
H54 H -0.0065 0.7525 0.6041 0.053 Uiso 1 1 calc R . .
C55 C 0.05236(8) 0.5006(4) 0.61453(7) 0.0474(5) Uani 1 1 d . . .
H55 H 0.0396 0.4385 0.5781 0.057 Uiso 1 1 calc R . .
C56 C 0.09928(7) 0.3997(4) 0.65238(7) 0.0414(4) Uani 1 1 d . . .
H56 H 0.1184 0.2715 0.6411 0.050 Uiso 1 1 calc R . .
C57 C 0.11756(6) 0.4850(3) 0.70538(6) 0.0332(3) Uani 1 1 d . . .
H57 H 0.1489 0.4136 0.7306 0.040 Uiso 1 1 calc R . .
C58 C 0.09026(6) 0.6783(3) 0.72303(6) 0.0281(3) Uani 1 1 d . . .
C59 C 0.10694(6) 0.7777(3) 0.77740(6) 0.0277(3) Uani 1 1 d . . .
C60 C 0.15451(6) 0.6781(3) 0.82380(6) 0.0275(3) Uani 1 1 d . . .
H60 H 0.1701 0.5374 0.8090 0.033 Uiso 1 1 calc R . .
C61 C 0.13145(7) 0.6001(3) 0.87266(7) 0.0362(4) Uani 1 1 d . . .
H61A H 0.1140 0.7337 0.8866 0.054 Uiso 1 1 calc R . .
H61B H 0.1626 0.5391 0.9024 0.054 Uiso 1 1 calc R . .
H61C H 0.1030 0.4774 0.8603 0.054 Uiso 1 1 calc R . .
C62 C 0.20325(6) 0.8593(3) 0.84168(6) 0.0285(3) Uani 1 1 d . . .
C63 C 0.22466(6) 0.9368(3) 0.79151(6) 0.0331(3) Uani 1 1 d . . .
H63A H 0.1938 1.0130 0.7642 0.050 Uiso 1 1 calc R . .
H63B H 0.2377 0.7999 0.7746 0.050 Uiso 1 1 calc R . .
H63C H 0.2562 1.0468 0.8038 0.050 Uiso 1 1 calc R . .
C64 C 0.25356(6) 0.7570(3) 0.88515(6) 0.0288(3) Uani 1 1 d . . .
C65 C 0.27812(7) 0.5457(3) 0.87588(7) 0.0342(3) Uani 1 1 d . . .
H65 H 0.2618 0.4592 0.8431 0.041 Uiso 1 1 calc R . .
C66 C 0.32592(6) 0.4593(3) 0.91355(7) 0.0348(3) Uani 1 1 d . . .
H66 H 0.3418 0.3140 0.9069 0.042 Uiso 1 1 calc R . .
C67 C 0.35039(6) 0.5877(3) 0.96123(6) 0.0328(3) Uani 1 1 d . B .
C68 C 0.32652(7) 0.7973(4) 0.97079(6) 0.0367(4) Uani 1 1 d . . .
H68 H 0.3432 0.8849 1.0032 0.044 Uiso 1 1 calc R . .
C69 C 0.27816(7) 0.8811(3) 0.93324(6) 0.0334(3) Uani 1 1 d . . .
H69 H 0.2618 1.0246 0.9405 0.040 Uiso 1 1 calc R . .
C70 C 0.40209(7) 0.4984(4) 1.00224(7) 0.0419(4) Uani 1 1 d . . .

loop_
_atom_site_aniso_label
_atom_site_aniso_U_11
_atom_site_aniso_U_22
_atom_site_aniso_U_33
_atom_site_aniso_U_23
_atom_site_aniso_U_13
_atom_site_aniso_U_12
F1 0.056(4) 0.102(4) 0.0372(18) -0.027(2) -0.008(2) 0.039(4)
F2 0.062(2) 0.092(4) 0.0418(14) -0.013(2) 0.0007(16) -0.044(2)
F3 0.093(4) 0.063(3) 0.033(2) 0.0110(17) -0.016(2) 0.017(3)
F1' 0.055(4) 0.138(8) 0.054(4) -0.053(5) 0.014(3) -0.026(5)
F2' 0.157(9) 0.076(6) 0.049(4) 0.026(3) -0.051(4) -0.073(6)
F3' 0.074(4) 0.147(10) 0.034(3) -0.026(4) -0.021(2) 0.075(5)
O1 0.0358(5) 0.0240(6) 0.0372(6) -0.0035(5) 0.0074(4) 0.0042(5)
N1 0.0415(7) 0.0397(8) 0.0332(6) -0.0124(6) 0.0108(5) -0.0064(6)
C1 0.0532(10) 0.0488(12) 0.0351(8) -0.0191(8) 0.0176(7) -0.0176(9)
C2 0.0502(10) 0.0600(13) 0.0241(7) -0.0095(7) 0.0067(7) -0.0259(9)
C3 0.0355(8) 0.0529(11) 0.0223(6) 0.0024(7) 0.0037(6) -0.0183(7)
C4 0.0379(9) 0.0779(15) 0.0284(7) 0.0121(9) -0.0069(6) -0.0179(10)
C5 0.0334(8) 0.0768(17) 0.0441(10) 0.0202(10) -0.0040(7) 0.0022(9)
C6 0.0336(8) 0.0603(12) 0.0412(9) 0.0101(9) 0.0051(7) 0.0073(8)
C7 0.0293(7) 0.0482(10) 0.0251(7) 0.0040(7) 0.0036(5) 0.0011(7)
C8 0.0283(7) 0.0415(9) 0.0210(6) 0.0027(6) 0.0055(5) -0.0073(6)
C9 0.0295(7) 0.0351(9) 0.0233(6) -0.0038(6) 0.0065(5) -0.0058(6)
C10 0.0279(6) 0.0293(8) 0.0230(6) -0.0028(6) 0.0039(5) 0.0014(6)
C11 0.0322(7) 0.0506(11) 0.0272(7) 0.0021(7) 0.0081(6) -0.0040(7)
C12 0.0292(6) 0.0222(7) 0.0275(6) -0.0010(6) 0.0070(5) 0.0010(6)
C13 0.0404(8) 0.0314(9) 0.0288(7) 0.0002(6) 0.0103(6) -0.0054(7)
C14 0.0254(6) 0.0255(7) 0.0268(6) 0.0019(6) 0.0052(5) -0.0011(5)
C15 0.0297(7) 0.0254(8) 0.0284(6) 0.0021(6) 0.0004(5) 0.0026(6)
C16 0.0308(7) 0.0291(8) 0.0287(7) -0.0008(6) 0.0026(6) -0.0011(6)
C17 0.0263(6) 0.0380(9) 0.0262(7) 0.0045(6) 0.0036(5) -0.0023(6)
C18 0.0255(6) 0.0363(9) 0.0329(7) 0.0093(7) 0.0039(5) 0.0055(6)
C19 0.0283(7) 0.0296(8) 0.0339(7) 0.0033(6) 0.0078(6) 0.0035(6)
C20 0.0348(8) 0.0490(11) 0.0301(7) 0.0040(8) 0.0005(6) 0.0002(8)
F51 0.0501(17) 0.125(5) 0.0496(13) -0.0270(19) -0.0094(11) 0.046(2)
F52 0.0466(13) 0.160(4) 0.063(3) 0.070(3) 0.0084(15) 0.014(2)
F53 0.0465(17) 0.0792(18) 0.082(2) -0.0127(16) -0.0273(14) -0.0010(13)
F51' 0.095(6) 0.057(4) 0.107(6) -0.009(3) -0.059(5) 0.031(4)
F53' 0.028(2) 0.170(12) 0.189(11) 0.121(10) 0.005(3) -0.001(3)
F52' 0.113(8) 0.224(13) 0.026(2) -0.029(5) -0.013(3) 0.115(9)
O51 0.0346(6) 0.0280(6) 0.0466(6) -0.0101(5) 0.0049(5) 0.0057(5)
N51 0.0290(6) 0.0302(7) 0.0383(7) 0.0021(6) 0.0094(5) 0.0053(5)
C51 0.0290(7) 0.0324(9) 0.0485(9) 0.0099(7) 0.0139(6) 0.0080(6)
C52 0.0254(7) 0.0441(10) 0.0448(8) 0.0155(8) 0.0069(6) 0.0060(7)
C53 0.0243(6) 0.0424(10) 0.0328(7) 0.0092(7) 0.0059(5) -0.0016(7)
C54 0.0329(8) 0.0641(13) 0.0312(8) 0.0070(8) 0.0000(6) -0.0039(8)
C55 0.0420(9) 0.0682(14) 0.0300(7) -0.0051(8) 0.0055(6) -0.0115(9)
C56 0.0390(8) 0.0505(11) 0.0362(8) -0.0090(8) 0.0126(6) -0.0044(8)
C57 0.0278(7) 0.0386(9) 0.0327(7) -0.0023(7) 0.0070(6) -0.0007(6)
C58 0.0218(6) 0.0332(8) 0.0291(7) 0.0029(6) 0.0061(5) -0.0017(6)
C59 0.0237(6) 0.0276(8) 0.0321(7) 0.0031(6) 0.0078(5) 0.0022(6)
C60 0.0255(6) 0.0267(8) 0.0290(7) 0.0013(6) 0.0045(5) 0.0029(6)
C61 0.0312(7) 0.0401(10) 0.0374(8) 0.0099(7) 0.0092(6) 0.0015(7)
C62 0.0291(7) 0.0234(8) 0.0327(7) -0.0022(6) 0.0075(5) 0.0021(6)
C63 0.0296(7) 0.0322(9) 0.0374(7) 0.0060(7) 0.0082(6) 0.0011(6)
C64 0.0266(6) 0.0293(8) 0.0305(7) -0.0008(6) 0.0074(5) -0.0009(6)
C65 0.0318(7) 0.0298(8) 0.0368(7) -0.0056(7) 0.0010(6) 0.0017(6)
C66 0.0292(7) 0.0325(9) 0.0395(8) 0.0006(7) 0.0027(6) 0.0032(6)
C67 0.0276(7) 0.0432(10) 0.0274(7) 0.0051(6) 0.0069(5) -0.0011(7)
C68 0.0367(8) 0.0461(10) 0.0260(7) -0.0063(7) 0.0052(6) -0.0008(7)
C69 0.0352(7) 0.0348(9) 0.0305(7) -0.0032(6) 0.0087(6) 0.0027(7)
C70 0.0317(8) 0.0562(13) 0.0349(8) 0.0039(8) 0.0029(6) 0.0021(8)

loop_
_atom_type_symbol
_atom_type_description
_atom_type_scat_dispersion_real
_atom_type_scat_dispersion_imag
_atom_type_scat_source
C C 0.0181 0.0091 'International Tables Vol C Tables 4.2.6.8 and 6.1.1.4'
H H 0.0000 0.0000 'International Tables Vol C Tables 4.2.6.8 and 6.1.1.4'
N N 0.0311 0.0180 'International Tables Vol C Tables 4.2.6.8 and 6.1.1.4'
O O 0.0492 0.0322 'International Tables Vol C Tables 4.2.6.8 and 6.1.1.4'
F F 0.0727 0.0534 'International Tables Vol C Tables 4.2.6.8 and 6.1.1.4'

loop_
_geom_angle_atom_site_label_1
_geom_angle_atom_site_label_2
_geom_angle_atom_site_label_3
_geom_angle
H1O O1 C12 104.8(18)
C1 N1 C9 118.94(16)
N1 C1 H1 118.4
N1 C1 C2 123.14(17)
H1 C1 C2 118.4
C1 C2 H2 120.1
C1 C2 C3 119.76(15)
H2 C2 C3 120.1
C2 C3 C4 123.16(16)
C2 C3 C8 118.24(16)
C4 C3 C8 118.61(18)
C3 C4 H4 119.5
C3 C4 C5 121.07(16)
H4 C4 C5 119.5
C4 C5 H5 119.8
C4 C5 C6 120.35(18)
H5 C5 C6 119.8
C5 C6 H6 119.9
C5 C6 C7 120.2(2)
H6 C6 C7 119.9
C6 C7 H7 119.4
C6 C7 C8 121.25(16)
H7 C7 C8 119.4
C3 C8 C7 118.57(15)
C3 C8 C9 117.39(15)
C7 C8 C9 124.04(13)
N1 C9 C8 122.52(13)
N1 C9 C10 116.26(14)
C8 C9 C10 121.12(13)
C9 C10 H10 107.9
C9 C10 C11 108.29(13)
C9 C10 C12 112.84(11)
H10 C10 C11 107.9
H10 C10 C12 107.9
C11 C10 C12 111.96(12)
C10 C11 H11A 109.5
C10 C11 H11B 109.5
C10 C11 H11C 109.5
H11A C11 H11B 109.5
H11A C11 H11C 109.5
H11B C11 H11C 109.5
O1 C12 C10 110.04(12)
O1 C12 C13 109.51(12)
O1 C12 C14 107.81(12)
C10 C12 C13 110.77(12)
C10 C12 C14 109.77(11)
C13 C12 C14 108.88(12)
C12 C13 H13A 109.5
C12 C13 H13B 109.5
C12 C13 H13C 109.5
H13A C13 H13B 109.5
H13A C13 H13C 109.5
H13B C13 H13C 109.5
C12 C14 C15 121.04(13)
C12 C14 C19 120.64(14)
C15 C14 C19 118.30(13)
C14 C15 H15 119.4
C14 C15 C16 121.17(14)
H15 C15 C16 119.4
C15 C16 H16 120.2
C15 C16 C17 119.54(15)
H16 C16 C17 120.2
C16 C17 C18 120.11(14)
C16 C17 C20 118.79(15)
C18 C17 C20 121.08(15)
C17 C18 H18 120.0
C17 C18 C19 119.90(14)
H18 C18 C19 120.0
C14 C19 C18 120.95(15)
C14 C19 H19 119.5
C18 C19 H19 119.5
F1 C20 F2 111.9(6)
F1 C20 F3 107.3(6)
F1 C20 F1' 13.9(11)
F1 C20 F2' 84.9(11)
F1 C20 F3' 113.5(6)
F1 C20 C17 113.9(4)
F2 C20 F3 102.0(5)
F2 C20 F1' 123.6(7)
F2 C20 F2' 29.2(10)
F2 C20 F3' 87.7(7)
F2 C20 C17 110.1(3)
F3 C20 F1' 96.2(8)
F3 C20 F2' 122.5(7)
F3 C20 F3' 14.3(11)
F3 C20 C17 110.9(4)
F1' C20 F2' 98.0(11)
F1' C20 F3' 104.5(7)
F1' C20 C17 112.0(5)
F2' C20 F3' 109.2(7)
F2' C20 C17 114.3(4)
F3' C20 C17 116.8(6)
H51O O51 C62 106.8(18)
C51 N51 C59 119.28(14)
N51 C51 H51 118.4
N51 C51 C52 123.11(16)
H51 C51 C52 118.4
C51 C52 H52 120.3
C51 C52 C53 119.44(14)
H52 C52 C53 120.3
C52 C53 C54 122.51(15)
C52 C53 C58 118.35(15)
C54 C53 C58 119.13(16)
C53 C54 H54 119.5
C53 C54 C55 120.94(16)
H54 C54 C55 119.5
C54 C55 H55 119.9
C54 C55 C56 120.23(16)
H55 C55 C56 119.9
C55 C56 H56 119.7
C55 C56 C57 120.55(18)
H56 C56 C57 119.7
C56 C57 H57 119.6
C56 C57 C58 120.86(15)
H57 C57 C58 119.6
C53 C58 C57 118.26(14)
C53 C58 C59 117.57(15)
C57 C58 C59 124.16(13)
N51 C59 C58 122.16(14)
N51 C59 C60 114.64(13)
C58 C59 C60 123.20(14)
C59 C60 H60 108.0
C59 C60 C61 110.43(12)
C59 C60 C62 110.28(13)
H60 C60 C61 108.0
H60 C60 C62 108.0
C61 C60 C62 112.07(12)
C60 C61 H61A 109.5
C60 C61 H61B 109.5
C60 C61 H61C 109.5
H61A C61 H61B 109.5
H61A C61 H61C 109.5
H61B C61 H61C 109.5
O51 C62 C60 110.62(11)
O51 C62 C63 108.71(13)
O51 C62 C64 107.41(12)
C60 C62 C63 110.66(12)
C60 C62 C64 111.37(13)
C63 C62 C64 107.96(12)
C62 C63 H63A 109.5
C62 C63 H63B 109.5
C62 C63 H63C 109.5
H63A C63 H63B 109.5
H63A C63 H63C 109.5
H63B C63 H63C 109.5
C62 C64 C65 121.00(13)
C62 C64 C69 120.42(15)
C65 C64 C69 118.44(14)
C64 C65 H65 119.4
C64 C65 C66 121.29(15)
H65 C65 C66 119.4
C65 C66 H66 120.3
C65 C66 C67 119.44(16)
H66 C66 C67 120.3
C66 C67 C68 119.79(15)
C66 C67 C70 120.32(16)
C68 C67 C70 119.88(15)
C67 C68 H68 119.8
C67 C68 C69 120.43(15)
H68 C68 C69 119.8
C64 C69 C68 120.61(16)
C64 C69 H69 119.7
C68 C69 H69 119.7
F51 C70 F52 108.0(3)
F51 C70 F53 106.8(2)
F51 C70 F51' 40.3(5)
F51 C70 F53' 63.0(6)
F51 C70 F52' 126.1(4)
F51 C70 C67 115.16(19)
F52 C70 F53 102.4(3)
F52 C70 F51' 72.4(6)
F52 C70 F53' 135.5(4)
F52 C70 F52' 36.6(7)
F52 C70 C67 111.4(2)
F53 C70 F51' 133.2(4)
F53 C70 F53' 49.1(7)
F53 C70 F52' 67.0(7)
F53 C70 C67 112.2(2)
F51' C70 F53' 101.6(6)
F51' C70 F52' 103.2(7)
F51' C70 C67 112.7(3)
F53' C70 F52' 110.3(7)
F53' C70 C67 111.4(3)
F52' C70 C67 116.3(4)

loop_
_geom_bond_atom_site_label_1
_geom_bond_atom_site_label_2
_geom_bond_distance
F1 C20 1.279(9)
F2 C20 1.299(7)
F3 C20 1.330(7)
F1' C20 1.341(14)
F2' C20 1.377(9)
F3' C20 1.288(10)
O1 H1O 0.91(3)
O1 C12 1.4238(19)
N1 C1 1.369(2)
N1 C9 1.320(2)
C1 H1 0.950
C1 C2 1.356(3)
C2 H2 0.950
C2 C3 1.405(3)
C3 C4 1.427(3)
C3 C8 1.4248(19)
C4 H4 0.950
C4 C5 1.353(3)
C5 H5 0.950
C5 C6 1.410(3)
C6 H6 0.950
C6 C7 1.369(2)
C7 H7 0.950
C7 C8 1.409(2)
C8 C9 1.433(2)
C9 C10 1.5246(18)
C10 H10 1.000
C10 C11 1.531(2)
C10 C12 1.5577(19)
C11 H11A 0.980
C11 H11B 0.980
C11 H11C 0.980
C12 C13 1.533(2)
C12 C14 1.5269(19)
C13 H13A 0.980
C13 H13B 0.980
C13 H13C 0.980
C14 C15 1.397(2)
C14 C19 1.393(2)
C15 H15 0.950
C15 C16 1.387(2)
C16 H16 0.950
C16 C17 1.396(2)
C17 C18 1.382(2)
C17 C20 1.497(2)
C18 H18 0.950
C18 C19 1.393(2)
C19 H19 0.950
F51 C70 1.267(4)
F52 C70 1.325(4)
F53 C70 1.344(3)
F51' C70 1.355(7)
F53' C70 1.287(5)
F52' C70 1.230(7)
O51 H51O 0.89(3)
O51 C62 1.4278(18)
N51 C51 1.364(2)
N51 C59 1.329(2)
C51 H51 0.950
C51 C52 1.358(3)
C52 H52 0.950
C52 C53 1.412(3)
C53 C54 1.421(2)
C53 C58 1.424(2)
C54 H54 0.950
C54 C55 1.356(3)
C55 H55 0.950
C55 C56 1.407(3)
C56 H56 0.950
C56 C57 1.371(2)
C57 H57 0.950
C57 C58 1.417(2)
C58 C59 1.428(2)
C59 C60 1.5239(19)
C60 H60 1.000
C60 C61 1.530(2)
C60 C62 1.554(2)
C61 H61A 0.980
C61 H61B 0.980
C61 H61C 0.980
C62 C63 1.536(2)
C62 C64 1.530(2)
C63 H63A 0.980
C63 H63B 0.980
C63 H63C 0.980
C64 C65 1.394(2)
C64 C69 1.390(2)
C65 H65 0.950
C65 C66 1.387(2)
C66 H66 0.950
C66 C67 1.394(2)
C67 C68 1.380(3)
C67 C70 1.496(2)
C68 H68 0.950
C68 C69 1.390(2)
C69 H69 0.950

loop_
_geom_hbond_atom_site_label_D
_geom_hbond_atom_site_label_H
_geom_hbond_atom_site_label_A
_geom_hbond_distance_DH
_geom_hbond_distance_HA
_geom_hbond_distance_DA
_geom_hbond_angle_DHA
_geom_hbond_site_symmetry_A
O1 H1O N1 0.91(3) 1.91(3) 2.7121(18) 146(3) .
O51 H51O N51 0.89(3) 1.96(3) 2.7496(18) 147(2) .
C4 H4 F2 0.95 2.60 3.502(6) 159.7 3
C5 H5 F3 0.95 2.55 3.404(8) 149.4 3_545

loop_
_geom_torsion_atom_site_label_1
_geom_torsion_atom_site_label_2
_geom_torsion_atom_site_label_3
_geom_torsion_atom_site_label_4
_geom_torsion
C9 N1 C1 C2 0.4(3)
N1 C1 C2 C3 0.5(3)
C1 C2 C3 C4 179.07(17)
C1 C2 C3 C8 -0.9(2)
C2 C3 C4 C5 -179.53(18)
C8 C3 C4 C5 0.4(3)
C3 C4 C5 C6 -0.4(3)
C4 C5 C6 C7 0.0(3)
C5 C6 C7 C8 0.4(3)
C6 C7 C8 C3 -0.4(2)
C6 C7 C8 C9 179.09(16)
C2 C3 C8 C7 179.94(15)
C2 C3 C8 C9 0.4(2)
C4 C3 C8 C7 0.0(2)
C4 C3 C8 C9 -179.53(14)
C1 N1 C9 C8 -0.9(2)
C1 N1 C9 C10 -177.34(15)
C3 C8 C9 N1 0.5(2)
C3 C8 C9 C10 176.76(13)
C7 C8 C9 N1 -179.03(15)
C7 C8 C9 C10 -2.7(2)
N1 C9 C10 C11 81.12(16)
N1 C9 C10 C12 -43.39(19)
C8 C9 C10 C11 -95.40(17)
C8 C9 C10 C12 140.09(14)
C9 C10 C12 O1 64.69(16)
C9 C10 C12 C13 -56.55(17)
C9 C10 C12 C14 -176.82(13)
C11 C10 C12 O1 -57.79(15)
C11 C10 C12 C13 -179.02(13)
C11 C10 C12 C14 60.70(17)
O1 C12 C14 C15 175.39(12)
O1 C12 C14 C19 -6.06(18)
C10 C12 C14 C15 55.53(18)
C10 C12 C14 C19 -125.92(15)
C13 C12 C14 C15 -65.89(17)
C13 C12 C14 C19 112.67(15)
C12 C14 C15 C16 -179.98(14)
C19 C14 C15 C16 1.4(2)
C14 C15 C16 C17 -1.6(2)
C15 C16 C17 C18 0.6(2)
C15 C16 C17 C20 -178.23(14)
C16 C17 C18 C19 0.5(2)
C20 C17 C18 C19 179.30(15)
C17 C18 C19 C14 -0.6(2)
C12 C14 C19 C18 -178.91(13)
C15 C14 C19 C18 -0.3(2)
C16 C17 C20 F1 -44.9(7)
C16 C17 C20 F2 81.8(5)
C16 C17 C20 F3 -166.0(5)
C16 C17 C20 F1' -59.8(9)
C16 C17 C20 F2' 50.5(14)
C16 C17 C20 F3' 179.7(9)
C18 C17 C20 F1 136.3(7)
C18 C17 C20 F2 -97.1(5)
C18 C17 C20 F3 15.1(5)
C18 C17 C20 F1' 121.3(9)
C18 C17 C20 F2' -128.4(14)
C18 C17 C20 F3' 0.8(10)
C59 N51 C51 C52 0.8(2)
N51 C51 C52 C53 -2.2(3)
C51 C52 C53 C54 -178.38(16)
C51 C52 C53 C58 0.8(2)
C52 C53 C54 C55 177.60(17)
C58 C53 C54 C55 -1.5(3)
C53 C54 C55 C56 0.2(3)
C54 C55 C56 C57 1.1(3)
C55 C56 C57 C58 -1.0(3)
C56 C57 C58 C53 -0.4(2)
C56 C57 C58 C59 -179.71(16)
C52 C53 C58 C57 -177.57(14)
C52 C53 C58 C59 1.8(2)
C54 C53 C58 C57 1.6(2)
C54 C53 C58 C59 -179.03(15)
C51 N51 C59 C58 2.0(2)
C51 N51 C59 C60 -178.63(13)
C53 C58 C59 N51 -3.3(2)
C53 C58 C59 C60 177.43(13)
C57 C58 C59 N51 176.05(14)
C57 C58 C59 C60 -3.2(2)
N51 C59 C60 C61 62.34(18)
N51 C59 C60 C62 -62.06(16)
C58 C59 C60 C61 -118.31(16)
C58 C59 C60 C62 117.28(16)
C59 C60 C62 O51 64.95(15)
C59 C60 C62 C63 -55.58(16)
C59 C60 C62 C64 -175.68(12)
C61 C60 C62 O51 -58.51(16)
C61 C60 C62 C63 -179.04(13)
C61 C60 C62 C64 60.86(16)
O51 C62 C64 C65 173.90(14)
O51 C62 C64 C69 -10.41(19)
C60 C62 C64 C65 52.64(18)
C60 C62 C64 C69 -131.67(15)
C63 C62 C64 C65 -69.03(18)
C63 C62 C64 C69 106.65(16)
C62 C64 C65 C66 175.92(15)
C69 C64 C65 C66 0.1(2)
C64 C65 C66 C67 -0.9(3)
C65 C66 C67 C68 0.8(2)
C65 C66 C67 C70 -179.69(15)
C66 C67 C68 C69 0.1(2)
C70 C67 C68 C69 -179.42(16)
C62 C64 C69 C68 -175.03(14)
C65 C64 C69 C68 0.8(2)
C67 C68 C69 C64 -0.9(3)
C66 C67 C70 F51 25.2(4)
C66 C67 C70 F52 -98.2(4)
C66 C67 C70 F53 147.6(3)
C66 C67 C70 F51' -19.1(8)
C66 C67 C70 F53' 94.4(10)
C66 C67 C70 F52' -138.0(9)
C68 C67 C70 F51 -155.3(4)
C68 C67 C70 F52 81.3(4)
C68 C67 C70 F53 -32.8(3)
C68 C67 C70 F51' 160.5(8)
C68 C67 C70 F53' -86.0(10)
C68 C67 C70 F52' 41.5(10)
